data_7032750
loop_
_publ_author_name
'Cesari, C.'
'Conti, S.'
'Zacchini, S.'
'Zanotti, V.'
'Cassani, M. C.'
'Mazzoni, R.'

_publ_section_title
;
 Sterically driven synthesis of ruthenium and ruthenium-silver
 N-heterocyclic carbene complexes.
;
_journal_issue 46
_journal_name_full 'Dalton transactions (Cambridge, England : 2003)'
_journal_page_first 17240
_journal_page_last 17243
_journal_paper_doi 10.1039/c4dt02747g
_journal_volume 43
_journal_year 2014
_chemical_formula_sum 'C17 H16 Ag Cl N2'
_chemical_formula_weight 391.64
_chemical_name_systematic
; 
 ? 
;
_space_group_IT_number 2
_symmetry_cell_setting triclinic
_symmetry_space_group_name_Hall '-P 1'
_symmetry_space_group_name_H-M 'P -1'
_atom_sites_solution_hydrogens geom
_atom_sites_solution_primary direct
_atom_sites_solution_secondary difmap
_audit_creation_method SHELXL-97
_cell_angle_alpha 88.1710(10)
_cell_angle_beta 68.1080(10)
_cell_angle_gamma 85.0180(10)
_cell_formula_units_Z 2
_cell_length_a 8.1352(9)
_cell_length_b 10.0028(11)
_cell_length_c 10.5175(11)
_cell_measurement_reflns_used 4593
_cell_measurement_temperature 293(2)
_cell_measurement_theta_max 28.351
_cell_measurement_theta_min 2.707
_cell_volume 791.14(15)
_computing_cell_refinement 'APEX2 (Bruker AXS, 2006)'
_computing_data_collection 'APEX2 (Bruker AXS, 2006)'
_computing_data_reduction 'SAINT (Bruker AXS, 2004)'
_computing_molecular_graphics 'ORTEPII (Johnson, 1996)'
_computing_publication_material 'XCIF (Bruker AXS, 2001)'
_computing_structure_refinement 'SHELXL-97 (Sheldrick, 1997)'
_computing_structure_solution 'SHELXS-97 (Sheldrick, 1990)'
_diffrn_ambient_temperature 293(2)
_diffrn_measured_fraction_theta_full 0.995
_diffrn_measured_fraction_theta_max 0.995
_diffrn_measurement_device_type 'CCD area detector'
_diffrn_measurement_method 'phi and omega scans'
_diffrn_radiation_monochromator graphite
_diffrn_radiation_source 'fine-focus sealed tube'
_diffrn_radiation_type MoK\a
_diffrn_radiation_wavelength 0.71073
_diffrn_reflns_av_R_equivalents 0.0176
_diffrn_reflns_av_unetI/netI 0.0212
_diffrn_reflns_limit_h_max 10
_diffrn_reflns_limit_h_min -10
_diffrn_reflns_limit_k_max 12
_diffrn_reflns_limit_k_min -12
_diffrn_reflns_limit_l_max 12
_diffrn_reflns_limit_l_min -12
_diffrn_reflns_number 8194
_diffrn_reflns_theta_full 26.00
_diffrn_reflns_theta_max 26.00
_diffrn_reflns_theta_min 2.04
_exptl_absorpt_coefficient_mu 1.437
_exptl_absorpt_correction_T_max 0.8465
_exptl_absorpt_correction_T_min 0.7524
_exptl_absorpt_correction_type empirical
_exptl_absorpt_process_details
;
 Data were corrected for Lorentz polarization and absorption
 effects (empirical absorption corrections SADABS).
 R(int) = 0.1071 (selected reflections only, before parameter refinement)
 R(int) = 0.0324 (selected reflections only, after parameter refinement)
;
_exptl_crystal_colour colourless
_exptl_crystal_density_diffrn 1.644
_exptl_crystal_density_method 'not measured'
_exptl_crystal_description plate
_exptl_crystal_F_000 392
_exptl_crystal_size_max 0.21
_exptl_crystal_size_mid 0.19
_exptl_crystal_size_min 0.12
_refine_diff_density_max 0.643
_refine_diff_density_min -0.268
_refine_diff_density_rms 0.065
_refine_ls_extinction_method none
_refine_ls_goodness_of_fit_ref 1.064
_refine_ls_hydrogen_treatment constr
_refine_ls_matrix_type full
_refine_ls_number_parameters 190
_refine_ls_number_reflns 3092
_refine_ls_number_restraints 0
_refine_ls_restrained_S_all 1.064
_refine_ls_R_factor_all 0.0320
_refine_ls_R_factor_gt 0.0270
_refine_ls_shift/su_max 0.000
_refine_ls_shift/su_mean 0.000
_refine_ls_structure_factor_coef Fsqd
_refine_ls_weighting_details 'calc w=1/[\s^2^(Fo^2^)+(0.0320P)^2^+0.4283P] where P=(Fo^2^+2Fc^2^)/3'
_refine_ls_weighting_scheme calc
_refine_ls_wR_factor_gt 0.0640
_refine_ls_wR_factor_ref 0.0667
_reflns_number_gt 2769
_reflns_number_total 3092
_reflns_threshold_expression >2sigma(I)
_cod_data_source_file c4dt02747g2.cif
_cod_data_source_block 2b
_cod_depositor_comments
;
The following automatic conversions were performed:

'_symmetry_cell_setting' value 'Triclinic' changed to 'triclinic'
according to
/usr/data/users/saulius/crontab/automatic-downloads/rss-feeds/RSC/lib/dictionaries/cif_core.dic
dictionary named 'cif_core.dic' version 2.4.2 from 2011-04-26.

Automatic conversion script
Id: cif_fix_values 2827 2014-09-09 07:05:25Z andrius 

 Adding full bibliography for 7032750--7032755.cif.
;
_cod_original_sg_symbol_H-M P-1
_cod_database_code 7032750

loop_
_symmetry_equiv_pos_as_xyz
'x, y, z'
'-x, -y, -z'

loop_
_atom_site_label
_atom_site_type_symbol
_atom_site_fract_x
_atom_site_fract_y
_atom_site_fract_z
_atom_site_U_iso_or_equiv
_atom_site_adp_type
_atom_site_occupancy
_atom_site_symmetry_multiplicity
_atom_site_calc_flag
_atom_site_refinement_flags
Ag1 Ag -0.48287(3) -0.31015(2) 0.43241(2) 0.04643(9) Uani 1 1 d .
C1 C -0.4139(3) -0.1856(2) 0.2602(3) 0.0343(5) Uani 1 1 d .
C2 C -0.3847(4) -0.0065(3) 0.1216(3) 0.0510(7) Uani 1 1 d .
H2 H -0.4021 0.0797 0.0907 0.061 Uiso 1 1 calc R
C3 C -0.2733(4) -0.1062(3) 0.0485(3) 0.0523(8) Uani 1 1 d .
H3 H -0.1969 -0.1024 -0.0427 0.063 Uiso 1 1 calc R
C4 C -0.6051(4) 0.0229(3) 0.3620(3) 0.0464(7) Uani 1 1 d .
H4A H -0.5588 0.1063 0.3723 0.056 Uiso 1 1 calc R
H4B H -0.6305 -0.0267 0.4471 0.056 Uiso 1 1 calc R
C5 C -0.7762(3) 0.0545(3) 0.3375(3) 0.0383(6) Uani 1 1 d .
C6 C -0.8500(4) 0.1850(3) 0.3458(4) 0.0523(8) Uani 1 1 d .
H6 H -0.7915 0.2544 0.3623 0.063 Uiso 1 1 calc R
C7 C -1.0110(4) 0.2131(3) 0.3298(4) 0.0565(8) Uani 1 1 d .
H7 H -1.0611 0.3011 0.3374 0.068 Uiso 1 1 calc R
C8 C -1.0961(4) 0.1130(3) 0.3032(3) 0.0521(7) Uani 1 1 d .
H8 H -1.2040 0.1325 0.2924 0.063 Uiso 1 1 calc R
C9 C -1.0231(4) -0.0165(3) 0.2924(3) 0.0546(8) Uani 1 1 d .
H9 H -1.0810 -0.0849 0.2735 0.066 Uiso 1 1 calc R
C10 C -0.8628(4) -0.0463(3) 0.3095(3) 0.0476(7) Uani 1 1 d .
H10 H -0.8138 -0.1345 0.3021 0.057 Uiso 1 1 calc R
C11 C -0.1942(4) -0.3474(3) 0.0942(3) 0.0440(6) Uani 1 1 d .
H11A H -0.1692 -0.3625 -0.0021 0.053 Uiso 1 1 calc R
H11B H -0.2684 -0.4164 0.1460 0.053 Uiso 1 1 calc R
C12 C -0.0213(4) -0.3612(2) 0.1178(3) 0.0394(6) Uani 1 1 d .
C13 C 0.1361(4) -0.3305(3) 0.0157(3) 0.0478(7) Uani 1 1 d .
H13 H 0.1354 -0.2966 -0.0675 0.057 Uiso 1 1 calc R
C14 C 0.2955(4) -0.3500(3) 0.0364(4) 0.0571(8) Uani 1 1 d .
H14 H 0.4009 -0.3297 -0.0332 0.069 Uiso 1 1 calc R
C15 C 0.2978(4) -0.3989(3) 0.1587(4) 0.0580(9) Uani 1 1 d .
H15 H 0.4046 -0.4123 0.1724 0.070 Uiso 1 1 calc R
C16 C 0.1410(5) -0.4280(3) 0.2613(4) 0.0620(9) Uani 1 1 d .
H16 H 0.1418 -0.4603 0.3450 0.074 Uiso 1 1 calc R
C17 C -0.0170(4) -0.4097(3) 0.2407(3) 0.0530(7) Uani 1 1 d .
H17 H -0.1220 -0.4303 0.3106 0.064 Uiso 1 1 calc R
Cl1 Cl -0.54291(11) -0.39622(8) 0.65576(8) 0.05331(19) Uani 1 1 d .
N1 N -0.4691(3) -0.0554(2) 0.2513(2) 0.0378(5) Uani 1 1 d .
N2 N -0.2934(3) -0.2155(2) 0.1340(2) 0.0370(5) Uani 1 1 d .

loop_
_atom_site_aniso_label
_atom_site_aniso_U_11
_atom_site_aniso_U_22
_atom_site_aniso_U_33
_atom_site_aniso_U_23
_atom_site_aniso_U_13
_atom_site_aniso_U_12
Ag1 0.04443(14) 0.04984(14) 0.04292(14) 0.01311(9) -0.01530(10) -0.00177(9)
C1 0.0304(12) 0.0355(13) 0.0402(14) 0.0026(11) -0.0171(11) -0.0016(10)
C2 0.0483(17) 0.0449(16) 0.0565(18) 0.0186(14) -0.0188(14) 0.0030(13)
C3 0.0428(16) 0.0646(19) 0.0426(16) 0.0185(14) -0.0111(13) 0.0030(14)
C4 0.0433(16) 0.0446(15) 0.0550(18) -0.0113(13) -0.0246(14) 0.0095(12)
C5 0.0360(14) 0.0376(14) 0.0410(14) -0.0041(11) -0.0153(11) 0.0044(11)
C6 0.0477(17) 0.0372(15) 0.076(2) -0.0069(14) -0.0283(16) 0.0024(13)
C7 0.0493(18) 0.0436(16) 0.075(2) 0.0000(15) -0.0243(16) 0.0126(14)
C8 0.0331(14) 0.069(2) 0.0533(18) 0.0032(15) -0.0172(13) 0.0030(14)
C9 0.0433(17) 0.0587(19) 0.063(2) -0.0070(15) -0.0195(15) -0.0115(14)
C10 0.0455(16) 0.0378(15) 0.0583(18) -0.0051(13) -0.0184(14) 0.0015(12)
C11 0.0413(15) 0.0402(15) 0.0514(17) -0.0081(12) -0.0197(13) 0.0055(12)
C12 0.0391(14) 0.0288(12) 0.0504(16) -0.0076(11) -0.0184(12) 0.0079(10)
C13 0.0440(16) 0.0465(16) 0.0502(17) 0.0001(13) -0.0159(13) 0.0031(13)
C14 0.0397(16) 0.0463(17) 0.079(2) -0.0049(16) -0.0150(15) -0.0021(13)
C15 0.0516(19) 0.0442(17) 0.090(3) -0.0083(17) -0.0411(19) 0.0045(14)
C16 0.070(2) 0.059(2) 0.068(2) 0.0044(17) -0.0406(19) 0.0083(17)
C17 0.0483(17) 0.0523(17) 0.0537(18) 0.0074(14) -0.0159(14) 0.0035(14)
Cl1 0.0667(5) 0.0494(4) 0.0443(4) 0.0115(3) -0.0216(3) -0.0067(3)
N1 0.0342(11) 0.0353(11) 0.0446(13) 0.0031(9) -0.0167(10) 0.0029(9)
N2 0.0302(11) 0.0397(12) 0.0402(12) 0.0017(9) -0.0135(9) 0.0027(9)

loop_
_atom_type_symbol
_atom_type_description
_atom_type_scat_dispersion_real
_atom_type_scat_dispersion_imag
_atom_type_scat_source
C C 0.0033 0.0016 'International Tables Vol C Tables 4.2.6.8 and 6.1.1.4'
H H 0.0000 0.0000 'International Tables Vol C Tables 4.2.6.8 and 6.1.1.4'
N N 0.0061 0.0033 'International Tables Vol C Tables 4.2.6.8 and 6.1.1.4'
Ag Ag -0.8971 1.1015 'International Tables Vol C Tables 4.2.6.8 and 6.1.1.4'
Cl Cl 0.1484 0.1585 'International Tables Vol C Tables 4.2.6.8 and 6.1.1.4'

loop_
_geom_angle_atom_site_label_1
_geom_angle_atom_site_label_2
_geom_angle_atom_site_label_3
_geom_angle
C1 Ag1 Cl1 163.33(7)
N2 C1 N1 104.2(2)
N2 C1 Ag1 127.10(18)
N1 C1 Ag1 128.51(19)
C3 C2 N1 107.1(2)
C3 C2 H2 126.5
N1 C2 H2 126.5
C2 C3 N2 106.7(3)
C2 C3 H3 126.7
N2 C3 H3 126.7
N1 C4 C5 113.2(2)
N1 C4 H4A 108.9
C5 C4 H4A 108.9
N1 C4 H4B 108.9
C5 C4 H4B 108.9
H4A C4 H4B 107.8
C10 C5 C6 118.9(3)
C10 C5 C4 120.8(2)
C6 C5 C4 120.3(2)
C5 C6 C7 120.3(3)
C5 C6 H6 119.9
C7 C6 H6 119.9
C8 C7 C6 120.5(3)
C8 C7 H7 119.8
C6 C7 H7 119.8
C7 C8 C9 119.9(3)
C7 C8 H8 120.0
C9 C8 H8 120.0
C8 C9 C10 120.3(3)
C8 C9 H9 119.9
C10 C9 H9 119.9
C5 C10 C9 120.2(3)
C5 C10 H10 119.9
C9 C10 H10 119.9
N2 C11 C12 113.6(2)
N2 C11 H11A 108.8
C12 C11 H11A 108.8
N2 C11 H11B 108.8
C12 C11 H11B 108.8
H11A C11 H11B 107.7
C17 C12 C13 118.6(3)
C17 C12 C11 120.2(3)
C13 C12 C11 121.1(3)
C12 C13 C14 120.5(3)
C12 C13 H13 119.8
C14 C13 H13 119.8
C15 C14 C13 120.2(3)
C15 C14 H14 119.9
C13 C14 H14 119.9
C14 C15 C16 119.5(3)
C14 C15 H15 120.3
C16 C15 H15 120.3
C15 C16 C17 120.4(3)
C15 C16 H16 119.8
C17 C16 H16 119.8
C16 C17 C12 120.7(3)
C16 C17 H17 119.6
C12 C17 H17 119.6
C1 N1 C2 110.8(2)
C1 N1 C4 125.3(2)
C2 N1 C4 123.9(2)
C1 N2 C3 111.2(2)
C1 N2 C11 124.2(2)
C3 N2 C11 124.6(2)

loop_
_geom_bond_atom_site_label_1
_geom_bond_atom_site_label_2
_geom_bond_distance
Ag1 C1 2.089(3)
Ag1 Cl1 2.3635(8)
C1 N2 1.348(3)
C1 N1 1.353(3)
C2 C3 1.333(4)
C2 N1 1.374(4)
C2 H2 0.9300
C3 N2 1.375(4)
C3 H3 0.9300
C4 N1 1.462(3)
C4 C5 1.513(4)
C4 H4A 0.9700
C4 H4B 0.9700
C5 C10 1.377(4)
C5 C6 1.380(4)
C6 C7 1.386(4)
C6 H6 0.9300
C7 C8 1.357(5)
C7 H7 0.9300
C8 C9 1.368(4)
C8 H8 0.9300
C9 C10 1.388(4)
C9 H9 0.9300
C10 H10 0.9300
C11 N2 1.471(3)
C11 C12 1.511(4)
C11 H11A 0.9700
C11 H11B 0.9700
C12 C17 1.378(4)
C12 C13 1.381(4)
C13 C14 1.389(4)
C13 H13 0.9300
C14 C15 1.368(5)
C14 H14 0.9300
C15 C16 1.377(5)
C15 H15 0.9300
C16 C17 1.377(4)
C16 H16 0.9300
C17 H17 0.9300

loop_
_geom_torsion_atom_site_label_1
_geom_torsion_atom_site_label_2
_geom_torsion_atom_site_label_3
_geom_torsion_atom_site_label_4
_geom_torsion
Cl1 Ag1 C1 N2 127.7(2)
Cl1 Ag1 C1 N1 -47.2(4)
N1 C2 C3 N2 1.1(3)
N1 C4 C5 C10 53.9(4)
N1 C4 C5 C6 -127.5(3)
C10 C5 C6 C7 1.7(5)
C4 C5 C6 C7 -176.9(3)
C5 C6 C7 C8 -1.3(5)
C6 C7 C8 C9 0.2(5)
C7 C8 C9 C10 0.5(5)
C6 C5 C10 C9 -1.0(5)
C4 C5 C10 C9 177.6(3)
C8 C9 C10 C5 -0.1(5)
N2 C11 C12 C17 90.6(3)
N2 C11 C12 C13 -91.8(3)
C17 C12 C13 C14 0.8(4)
C11 C12 C13 C14 -176.8(3)
C12 C13 C14 C15 -0.5(5)
C13 C14 C15 C16 -0.3(5)
C14 C15 C16 C17 0.8(5)
C15 C16 C17 C12 -0.4(5)
C13 C12 C17 C16 -0.4(4)
C11 C12 C17 C16 177.3(3)
N2 C1 N1 C2 0.4(3)
Ag1 C1 N1 C2 176.3(2)
N2 C1 N1 C4 178.1(2)
Ag1 C1 N1 C4 -6.1(4)
C3 C2 N1 C1 -0.9(3)
C3 C2 N1 C4 -178.6(3)
C5 C4 N1 C1 -109.2(3)
C5 C4 N1 C2 68.1(4)
N1 C1 N2 C3 0.3(3)
Ag1 C1 N2 C3 -175.66(19)
N1 C1 N2 C11 179.2(2)
Ag1 C1 N2 C11 3.2(4)
C2 C3 N2 C1 -0.9(3)
C2 C3 N2 C11 -179.7(3)
C12 C11 N2 C1 -89.3(3)
C12 C11 N2 C3 89.4(3)
